data_1544869
loop_
_publ_author_name
'Ohkawa, M.'
'Armbruster, T.'
'Galuskin, E.'

_publ_section_title
;
 Structural investigation of low-symmetry vesuvianite collected from
 Tojyo, Hiroshima, Japan: Implications for hydrogarnet-like substitution
;
_journal_name_full 'Journal of Mineralogical and Petrological Sciences'
_journal_page_first 69
_journal_page_last 76
_journal_volume 104
_journal_year 2009
_chemical_formula_sum 'Al9.61 Ca18.97 Fe1.49 H9.43 Mg1.81 O78 Si17.74'
_chemical_name_common '[Ca18][Ca][Al,Fe]12[Fe,Al]Si18O69(OH)9'
_chemical_name_mineral 'natural vesuvianite'
_space_group_IT_number 85
_space_group_name_H-M_alt 'P 4/n'
_symmetry_space_group_name_Hall '-P 4a'
_symmetry_space_group_name_H-M 'P 4/n :2'
_cell_angle_alpha 90
_cell_angle_beta 90
_cell_angle_gamma 90
_cell_formula_units_Z 2
_cell_length_a 15.576(2)
_cell_length_b 15.576(2)
_cell_length_c 11.835(2)
_cell_volume 2871.3(7)
_cod_data_source_file vesuvianite.cif
_cod_data_source_block vesuvianite
_cod_original_formula_sum 'Ca18.97 Al9.61 Fe1.49 Mg1.81 Si17.74 H9.43 O78'
_cod_database_code 1544869

loop_
_space_group_symop_operation_xyz
'x, y, z'
'-x, -y, -z'
'-x+1/2, -y+1/2, z'
'x+1/2, y+1/2, -z'
'-y+1/2, x, z'
'y+1/2, -x, -z'
'y, -x+1/2, z'
'-y, x+1/2, -z'

loop_
_atom_site_label
_atom_site_occupancy
_atom_site_fract_x
_atom_site_fract_y
_atom_site_fract_z
_atom_site_adp_type
_atom_site_U_iso_or_equiv
_atom_site_type_symbol
Z1a 0.9480 -0.250000 0.250000 0.000000 Uiso 0.007067 Si
Z1b 0.7080 -0.250000 0.250000 0.500000 Uiso 0.011967 Si
Z2a 1.0 -0.03988(7) 0.31875(8) 0.12959(9) Uiso 0.010600 Si
Z2b 1.0 -0.04162(7) 0.17993(7) 0.37295(9) Uiso 0.010533 Si
Z3a 1.0 0.08617(7) 0.34856(8) -0.13400(10) Uiso 0.011600 Si
Z3b 1.0 0.08177(8) 0.15005(7) 0.63709(10) Uiso 0.011200 Si
Y1a 1.0 0.000000 0.000000 0.000000 Uiso 0.010267 Al
Y1b 1.0 -0.500000 0.000000 0.500000 Uiso 0.010667 Al
Y2a 0.9160 -0.11341(7) 0.12049(7) 0.12578(9) Uiso 0.011267 Al
Y2a 0.0840 -0.11341(7) 0.12049(7) 0.12578(9) Uiso 0.011267 Fe
Y2b 0.9310 -0.38939(8) 0.12117(8) 0.37221(10) Uiso 0.011800 Al
Y2b 0.0690 -0.38939(8) 0.12117(8) 0.37221(10) Uiso 0.011800 Fe
X1 1.0 -0.250000 0.250000 0.25200(10) Uiso 0.013067 Ca
X2a 1.0 -0.04543(6) 0.18837(6) -0.11923(7) Uiso 0.012200 Ca
X2b 1.0 0.19004(6) -0.04198(6) 0.62237(7) Uiso 0.013267 Ca
X3a 1.0 0.09926(6) 0.17908(6) 0.11909(8) Uiso 0.017833 Ca
X3b 1.0 -0.39662(6) -0.18462(6) -0.39468(8) Uiso 0.017667 Ca
O1a 1.0 -0.22167(18) 0.17285(17) 0.0859(2) Uiso 0.012633 O
O1b 1.0 -0.28118(18) 0.16938(18) 0.4114(4) Uiso 0.015633 O
O2a 1.0 -0.11641(18) 0.33888(18) 0.2222(2) Uiso 0.014067 O
O2b 1.0 -0.11732(18) 0.15831(18) 0.2810(4) Uiso 0.013833 O
O3a 1.0 -0.04731(18) 0.22201(17) 0.0761(2) Uiso 0.012500 O
O3b 1.0 -0.04975(18) 0.27669(18) 0.4255(2) Uiso 0.013233 O
O4a 1.0 -0.06061(18) 0.39355(17) 0.0326(2) Uiso 0.013667 O
O4b 1.0 -0.06242(17) 0.10594(17) 0.4723(2) Uiso 0.012300 O
O5a 1.0 -0.0114(2) 0.32767(18) -0.1764(2) Uiso 0.014933 O
O5b 1.0 -0.0155(2) 0.16755(18) 0.6819(2) Uiso 0.015567 O
O6a 1.0 0.1239(2) 0.27218(18) -0.0570(2) Uiso 0.016767 O
O6b 1.0 0.1160(2) 0.22802(18) 0.5619(2) Uiso 0.016867 O
O7a 1.0 0.05606(18) 0.3253(2) 0.1810(4) Uiso 0.016667 O
O7b 1.0 0.05577(18) 0.17164(18) 0.3251(4) Uiso 0.014933 O
O8a 1.0 0.09207(17) 0.43883(18) -0.0654(2) Uiso 0.012800 O
O8b 1.0 0.09049(18) 0.06050(18) 0.5685(4) Uiso 0.014233 O
O9 1.0 0.1463(2) 0.3558(2) -0.2493(2) Uiso 0.015433 O
O10a 1.0 0.250000 0.250000 0.1303(5) Uiso 0.021867 O
O10b 1.0 -0.250000 -0.250000 -0.3594(7) Uiso 0.022800 O
O11a 1.0 -0.0045(2) 0.0605(2) 0.1351(2) Uiso 0.014167 O
O11b 1.0 -0.4955(2) 0.0625(2) 0.3643(4) Uiso 0.015167 O
X'a 0.7940 0.250000 0.250000 0.6500(2) Uiso 0.014367 Ca
Y'a 0.6690 0.250000 0.250000 -0.03244(14) Uiso 0.011200 Fe
Y'a 0.1250 0.250000 0.250000 -0.03244(14) Uiso 0.011200 Al
X'b 0.2060 0.250000 0.250000 -0.1466(7) Uiso 0.010000 Ca
Y'b 0.1740 0.250000 0.250000 0.5382(5) Uiso 0.010000 Fe
Y'b 0.0320 0.250000 0.250000 0.5382(5) Uiso 0.010000 Al
H10b 0.9600 -0.250000 -0.250000 -0.275(4) Uiso 0.030000 H
H11a 1.0 0.003(3) 0.024(3) 0.191(4) Uiso 0.030000 H
H11b 1.0 -0.540(2) 0.053(4) 0.373(4) Uiso 0.030000 H

loop_
_atom_site_aniso_label
_atom_site_aniso_U_11
_atom_site_aniso_U_22
_atom_site_aniso_U_33
_atom_site_aniso_U_12
_atom_site_aniso_U_13
_atom_site_aniso_U_23
Z1a 0.00800 0.00800 0.00520 0.00000 0.00000 0.00000
Z1b 0.01420 0.01420 0.00750 0.00000 0.00000 0.00000
Z2a 0.01100 0.01100 0.00980 0.00020 0.00030 0.00040
Z2b 0.01120 0.01010 0.01030 -0.00020 -0.00040 0.00070
Z3a 0.01480 0.00950 0.01050 -0.00100 -0.00030 0.00090
Z3b 0.01420 0.00970 0.00970 0.00040 -0.00040 0.00010
Y1a 0.01150 0.00930 0.01000 0.00060 0.00010 -0.00020
Y1b 0.00940 0.01070 0.01190 0.00010 0.00010 0.00020
Y2a 0.01150 0.01130 0.01100 -0.00040 0.00040 0.00090
Y2a 0.01150 0.01130 0.01100 -0.00040 0.00040 0.00090
Y2b 0.01130 0.01300 0.01110 0.00080 0.00130 0.00100
Y2b 0.01130 0.01300 0.01110 0.00080 0.00130 0.00100
X1 0.01630 0.01120 0.01170 0.00020 0.00000 0.00000
X2a 0.01310 0.01180 0.01170 0.00040 -0.00040 0.00040
X2b 0.01160 0.01560 0.01260 0.00070 -0.00150 0.00130
X3a 0.01500 0.01550 0.02300 0.00250 -0.00460 -0.00400
X3b 0.01450 0.01600 0.02250 -0.00180 -0.00640 0.00380
O1a 0.01630 0.01110 0.01050 -0.00010 -0.00060 0.00220
O1b 0.01400 0.01860 0.01430 0.00050 0.00210 0.00510
O2a 0.01370 0.01490 0.01360 0.00030 0.00020 0.00250
O2b 0.01260 0.01350 0.01540 -0.00120 -0.00140 0.00100
O3a 0.01240 0.01320 0.01190 0.00020 -0.00050 0.00050
O3b 0.01630 0.01230 0.01110 -0.00040 -0.00210 0.00070
O4a 0.01440 0.01040 0.01620 0.00100 0.00300 0.00030
O4b 0.01450 0.01080 0.01160 0.00210 0.00050 -0.00030
O5a 0.02030 0.01120 0.01330 -0.00450 -0.00360 0.00020
O5b 0.01750 0.01670 0.01250 0.00490 0.00070 -0.00110
O6a 0.02030 0.01520 0.01480 0.00230 0.00310 0.00300
O6b 0.02010 0.01630 0.01420 -0.00170 -0.00420 0.00180
O7a 0.01240 0.01880 0.01880 -0.00120 -0.00010 -0.00320
O7b 0.01250 0.01660 0.01570 0.00070 0.00140 -0.00050
O8a 0.01310 0.01250 0.01280 0.00090 0.00080 -0.00090
O8b 0.01420 0.01090 0.01760 0.00060 -0.00090 -0.00370
O9 0.01820 0.01880 0.00930 0.00320 0.00030 0.00040
O10a 0.02520 0.02250 0.01790 0.00000 0.00000 0.00000
O10b 0.02250 0.02250 0.02340 0.00000 0.00000 0.00000
O11a 0.01530 0.01560 0.01160 -0.00110 -0.00130 -0.00190
O11b 0.01120 0.01850 0.01580 0.00000 0.00000 0.00000
X'a 0.01180 0.01180 0.01950 0.00000 0.00000 0.00000
Y'a 0.00910 0.00910 0.01540 0.00000 0.00000 0.00000
Y'a 0.00910 0.00910 0.01540 0.00000 0.00000 0.00000
X'b 0.00000 0.00000 0.00000 0.00000 0.00000 0.00000
Y'b 0.00000 0.00000 0.00000 0.00000 0.00000 0.00000
Y'b 0.00000 0.00000 0.00000 0.00000 0.00000 0.00000
H10b 0.00000 0.00000 0.00000 0.00000 0.00000 0.00000
H11a 0.00000 0.00000 0.00000 0.00000 0.00000 0.00000
H11b 0.00000 0.00000 0.00000 0.00000 0.00000 0.00000
